data_7204406
loop_
_publ_author_name
'Evans, Ivana Radosavljevic'
'Evans, John S. O.'
'Howard, Judith A. K.'

_publ_section_title
;
 Variable temperature structural study of bismuth lead vanadate,
 BiPb2VO6
;
_journal_issue 9
_journal_name_full 'Journal of Materials Chemistry'
_journal_page_first 2648
_journal_paper_doi 10.1039/b202648a
_journal_volume 12
_journal_year 2002
_chemical_formula_structural 'Bi4 O24 Pb8 V4'
_chemical_formula_sum 'Bi O6 Pb2 V'
_chemical_name_common 'Bismuth Lead Vanadate'
_space_group_crystal_system monoclinic
_space_group_IT_number 7
_space_group_name_Hall 'P -2yac'
_space_group_name_H-M_alt 'P 1 n 1'
_cell_angle_alpha 90
_cell_angle_beta 94.25503(4)
_cell_angle_gamma 90
_cell_length_a 7.71529(1)
_cell_length_b 5.84864(1)
_cell_length_c 29.08203(3)
_cell_volume 1308.679(3)
_cod_data_source_file b202648a.txt
_cod_data_source_block comb_0003_cif
_cod_original_sg_symbol_H-M Pn
_cod_original_formula_sum BiPb2VO6
_cod_database_code 7204406

loop_
_space_group_symop_id
_space_group_symop_operation_xyz
1 x,y,z
2 x+1/2,-y,z+1/2

loop_
_atom_site_label
_atom_site_type_symbol
_atom_site_fract_x
_atom_site_fract_y
_atom_site_fract_z
_atom_site_occupancy
_atom_site_b_iso
Bi1 Bi 0.0742(1) 0.4977(2) 0.20105(4) 1 2.123(3)
Bi2 Bi 0.8150(2) -0.0137(2) 0.15840(4) 1 2.123(3)
Bi3 Bi 0.61975(8) 0.0061(2) 0.89675(2) 1 2.123(3)
Bi4 Bi 0.3997(2) 0.4941(2) 0.44781(5) 1 2.123(3)
Pb1 Pb 0.5961(2) 0.0364(2) 0.37680(4) 1 2.123(3)
Pb2 Pb 0.8232(2) 0.4773(2) 0.82438(4) 1 2.123(3)
Pb3 Pb 0.8850(2) 0.0248(2) 0.28219(4) 1 2.123(3)
Pb4 Pb 0.1263(2) 0.4834(2) 0.73013(4) 1 2.123(3)
Pb5 Pb 0.2064(1) -0.0207(2) 0.52337(4) 1 2.123(3)
Pb6 Pb 1.0327(1) 0.4984(2) 0.08038(4) 1 2.123(3)
Pb7 Pb 0.9354(2) 0.4904(2) 0.47617(4) 1 2.123(3)
Pb8 Pb 0.2726(2) -0.0389(2) 0.13165(4) 1 2.123(3)
V1 V 0.3653(2) 1.0300(2) 0.24546(4) 1 3.570(6)
V2 V 0.1831(1) 0.0032(1) 0.00684(4) 1 3.570(6)
V3 V 0.0294(1) -0.4547(1) 0.60142(3) 1 3.570(6)
V4 V 0.3462(1) 0.4740(2) 0.86117(4) 1 3.570(6)
O11 O 0.41524 1.24729 0.20884 1 3.570(6)
O12 O 0.18680 1.10584 0.27403 1 3.570(6)
O13 O 0.32040 0.78479 0.21411 1 3.570(6)
O14 O 0.53891 0.98201 0.28486 1 3.570(6)
O21 O 0.11393 -0.13962 0.05386 1 3.570(6)
O22 O 0.09259 -0.12110 -0.04292 1 3.570(6)
O23 O 0.11995 0.28501 0.00876 1 3.570(6)
O24 O 0.40573 -0.01169 0.00766 1 3.570(6)
O31 O 0.14524 -0.54611 0.65083 1 3.570(6)
O32 O -0.18356 -0.54040 0.60241 1 3.570(6)
O33 O 0.03831 -0.16129 0.59834 1 3.570(6)
O34 O 0.11761 -0.57106 0.55411 1 3.570(6)
O41 O 0.32675 0.24362 0.89719 1 3.570(6)
O42 O 0.39707 0.71419 0.89352 1 3.570(6)
O43 O 0.50816 0.42163 0.82498 1 3.570(6)
O44 O 0.15271 0.51674 0.82898 1 3.570(6)
O1 O 0.3751(3) 0.2245(3) 0.72642(8) 1 1.90(3)
O2 O 0.3377(3) 0.7216(3) 0.72151(7) 1 1.90(3)
O3 O 0.3398(3) 0.2821(3) 0.38365(8) 1 1.90(3)
O4 O 0.1890(2) 0.2215(3) 0.46499(7) 1 1.90(3)
O5 O 0.0459(2) 0.7270(3) 0.14450(8) 1 1.90(3)
O6 O 0.3753(3) 0.7525(3) 0.38814(7) 1 1.90(3)
O7 O 0.0635(2) 0.2319(3) 0.14362(7) 1 1.90(3)
O8 O 0.1950(2) 0.7241(3) 0.46655(6) 1 1.90(3)

loop_
_cod_changelog_entry_id
_cod_changelog_entry_author
_cod_changelog_entry_date
_cod_changelog_entry_text
1 'Vaitkus, Antanas' 2022-09-15T18:35:00+03:00
;
 Added an explicit space group operation list and updated space group
 information.
;
